data_1566660
loop_
_publ_author_name
'Komatsu, K.'
'Noritake, F.'
'Machida, S.'
'Sano-Furukawa, A.'
'Hattori, T.'
'Yamane, R.'
'Kagi, H.'

_publ_section_title
;
 Partially ordered state of ice XV
;
_journal_name_full 'Scientific Reports'
_journal_page_first 28920
_journal_volume 6
_journal_year 2016
_chemical_formula_sum 'D2 O'
_chemical_name_common 'ice VI'
_space_group_IT_number 137
_space_group_name_Hall '-P 4ac 2a'
_space_group_name_H-M_alt 'P 42/n m c :2'
_cell_angle_alpha 90.000000
_cell_angle_beta 90.000000
_cell_angle_gamma 90.000000
_cell_formula_units_Z 10
_cell_length_a 6.24460(6)
_cell_length_b 6.24460(6)
_cell_length_c 5.76203(10)
_cell_volume 224.691(5)
_cod_data_source_file iceVI_Komatsu2016.cif
_cod_data_source_block iceVI_Komatsu2016
_cod_original_cell_volume 224.691(4)
_cod_original_sg_symbol_H-M 'P 42/n m c'
_cod_original_formula_sum 'D2 O1'
_cod_database_code 1566660

loop_
_space_group_symop_operation_xyz
'x, y, z'
'-x, -y, -z'
'-x+1/2, -y+1/2, z'
'x+1/2, y+1/2, -z'
'-y+1/2, x, z+1/2'
'y+1/2, -x, -z+1/2'
'y, -x+1/2, z+1/2'
'-y, x+1/2, -z+1/2'
'-x, y+1/2, -z'
'x, -y+1/2, z'
'x+1/2, -y, -z'
'-x+1/2, y, z'
'y+1/2, x+1/2, -z+1/2'
'-y+1/2, -x+1/2, z+1/2'
'-y, -x, -z+1/2'
'y, x, z+1/2'

loop_
_atom_site_label
_atom_site_occupancy
_atom_site_fract_x
_atom_site_fract_y
_atom_site_fract_z
_atom_site_adp_type
_atom_site_U_iso_or_equiv
_atom_site_type_symbol
O1 1.0 0.750000 0.250000 0.750000 Uiso 0.0124(9) O
O2 1.0 0.750000 0.5293(3) 0.1285(3) Uiso 0.0113(3) O
D1 0.5000 0.750000 0.4604(6) -0.0179(7) Uiso 0.0188(7) D
D2 0.5000 0.750000 0.3654(4) -0.1472(6) Uiso 0.0199(7) D
D3 0.5000 0.750000 0.6806(4) 0.1258(4) Uiso 0.0163(7) D
D4 0.5000 0.1343(4) 0.5324(4) 0.7899(4) Uiso 0.0221(6) D
